data_4126612
loop_
_publ_author_name
'Maity, Arnab K.'
'Murillo, Jesse'
'Metta-Maga\~na, Alejandro J'
'Pinter, Balazs'
'Fortier, Skye'

_publ_section_title
;
 A Terminal Iron(IV) Nitride Supported by a Super Bulky Guanidinate Ligand
 and Examination of Its Electronic Structure and Reactivity.
;
_journal_name_full 'Journal of the American Chemical Society'
_journal_paper_doi 10.1021/jacs.7b06919
_journal_year 2017
_chemical_formula_moiety 'C180 H208 Fe2 N18 Na2 O4'
_chemical_formula_sum 'C180 H208 Fe2 N18 Na2 O4'
_chemical_formula_weight 2845.31
_space_group_crystal_system monoclinic
_space_group_IT_number 14
_space_group_name_Hall '-P 2yn'
_space_group_name_H-M_alt 'P 1 21/n 1'
_symmetry_space_group_name_Hall '-P 2yn'
_symmetry_space_group_name_H-M 'P 1 21/n 1'
_atom_sites_solution_hydrogens geom
_atom_sites_solution_primary other
_atom_sites_solution_secondary difmap
_audit_creation_method SHELXL-2014/6
_cell_angle_alpha 90
_cell_angle_beta 101.876(3)
_cell_angle_gamma 90
_cell_formula_units_Z 2
_cell_length_a 16.192(2)
_cell_length_b 21.042(3)
_cell_length_c 24.586(3)
_cell_measurement_reflns_used 6199
_cell_measurement_temperature 100(2)
_cell_measurement_theta_max 25.25
_cell_measurement_theta_min 2.52
_cell_volume 8197.4(18)
_computing_structure_refinement 'SHELXL-2014/6 (Sheldrick, 2014)'
_diffrn_ambient_temperature 100(2)
_diffrn_measured_fraction_theta_full 1.000
_diffrn_measured_fraction_theta_max 0.999
_diffrn_measurement_device_type 'Bruker SMART APEX CCD'
_diffrn_measurement_method '\w and \f scans'
_diffrn_radiation_type MoK\a
_diffrn_radiation_wavelength 0.71073
_diffrn_reflns_av_R_equivalents 0.0673
_diffrn_reflns_av_unetI/netI 0.0857
_diffrn_reflns_Laue_measured_fraction_full 1.000
_diffrn_reflns_Laue_measured_fraction_max 0.999
_diffrn_reflns_limit_h_max 20
_diffrn_reflns_limit_h_min -20
_diffrn_reflns_limit_k_max 23
_diffrn_reflns_limit_k_min -27
_diffrn_reflns_limit_l_max 31
_diffrn_reflns_limit_l_min -22
_diffrn_reflns_number 63112
_diffrn_reflns_point_group_measured_fraction_full 1.000
_diffrn_reflns_point_group_measured_fraction_max 0.999
_diffrn_reflns_theta_full 25.242
_diffrn_reflns_theta_max 27.424
_diffrn_reflns_theta_min 1.386
_diffrn_source 'fine-focus tube'
_exptl_absorpt_coefficient_mu 0.241
_exptl_absorpt_correction_type multi-scan
_exptl_absorpt_process_details SADABS
_exptl_crystal_colour red
_exptl_crystal_density_diffrn 1.153
_exptl_crystal_description block
_exptl_crystal_F_000 3040
_exptl_crystal_size_max 0.28
_exptl_crystal_size_mid 0.10
_exptl_crystal_size_min 0.03
_exptl_transmission_factor_max 0.7456
_exptl_transmission_factor_min 0.7025
_refine_diff_density_max 0.519
_refine_diff_density_min -0.483
_refine_diff_density_rms 0.057
_refine_ls_extinction_method none
_refine_ls_goodness_of_fit_ref 1.024
_refine_ls_hydrogen_treatment constr
_refine_ls_matrix_type full
_refine_ls_number_parameters 986
_refine_ls_number_reflns 18655
_refine_ls_number_restraints 73
_refine_ls_restrained_S_all 1.100
_refine_ls_R_factor_all 0.1068
_refine_ls_R_factor_gt 0.0588
_refine_ls_shift/su_max 0.000
_refine_ls_shift/su_mean 0.000
_refine_ls_structure_factor_coef Fsqd
_refine_ls_weighting_details 'w=1/[\s^2^(Fo^2^)+(0.0553P)^2^] where P=(Fo^2^+2Fc^2^)/3'
_refine_ls_weighting_scheme calc
_refine_ls_wR_factor_gt 0.1179
_refine_ls_wR_factor_ref 0.1347
_reflns_Friedel_coverage 0.000
_reflns_number_gt 11392
_reflns_number_total 18655
_reflns_threshold_expression 'I > 2\s(I)'
_cod_data_source_file ja7b06919_si_002.cif
_cod_data_source_block 943sf03_0ms_a_sqd
_cod_original_cell_volume 8197.3(18)
_cod_database_code 4126612
_shelx_space_group_comment
;
The symmetry employed for this shelxl refinement is uniquely defined
by the following loop, which should always be used as a source of
symmetry information in preference to the above space-group names.
They are only intended as comments.
;
_shelxl_version_number 2014/6

loop_
_space_group_symop_operation_xyz
'x, y, z'
'-x+1/2, y+1/2, -z+1/2'
'-x, -y, -z'
'x-1/2, -y-1/2, z-1/2'

loop_
_atom_site_label
_atom_site_type_symbol
_atom_site_fract_x
_atom_site_fract_y
_atom_site_fract_z
_atom_site_U_iso_or_equiv
_atom_site_adp_type
_atom_site_occupancy
_atom_site_site_symmetry_order
_atom_site_calc_flag
_atom_site_refinement_flags_posn
_atom_site_refinement_flags_adp
_atom_site_refinement_flags_occupancy
_atom_site_disorder_assembly
_atom_site_disorder_group
Fe1 Fe 0.57090(2) 0.39568(2) 0.39355(2) 0.02106(9) Uani 1 1 d . . . . .
N1 N 0.60596(11) 0.30023(8) 0.38998(7) 0.0160(4) Uani 1 1 d . . . . .
N2 N 0.57097(11) 0.36078(8) 0.31378(7) 0.0161(4) Uani 1 1 d . . . . .
N3 N 0.60492(11) 0.25430(8) 0.29864(7) 0.0164(4) Uani 1 1 d . . . . .
N4 N 0.64905(14) 0.45629(9) 0.43518(9) 0.0356(5) Uani 1 1 d . . . . .
N5 N 0.68618(14) 0.49131(9) 0.46881(9) 0.0308(5) Uani 1 1 d . . . . .
N6 N 0.72428(16) 0.52656(10) 0.50084(10) 0.0442(6) Uani 1 1 d . . . . .
N7 N 0.45102(14) 0.41716(10) 0.38907(9) 0.0330(5) Uani 1 1 d . . . . .
N8 N 0.38405(15) 0.39454(9) 0.38469(8) 0.0267(5) Uani 1 1 d . . . . .
N9 N 0.31581(15) 0.37362(11) 0.38084(10) 0.0443(6) Uani 1 1 d . . . . .
O1 O 0.8929(3) 0.5297(2) 0.63486(18) 0.0347(9) Uani 0.613(4) 1 d D . P A 1
C83 C 0.9787(3) 0.5363(2) 0.6288(2) 0.0395(13) Uani 0.613(4) 1 d D U P A 1
H83A H 1.0125 0.4993 0.6454 0.047 Uiso 0.613(4) 1 calc R U P A 1
H83B H 1.0040 0.5753 0.6479 0.047 Uiso 0.613(4) 1 calc R U P A 1
C84 C 0.9778(4) 0.5404(3) 0.5663(3) 0.0442(16) Uani 0.613(4) 1 d D U P A 1
H84A H 0.9496 0.5028 0.5475 0.066 Uiso 0.613(4) 1 calc R U P A 1
H84B H 1.0359 0.5422 0.5606 0.066 Uiso 0.613(4) 1 calc R U P A 1
H84C H 0.9474 0.5787 0.5508 0.066 Uiso 0.613(4) 1 calc R U P A 1
C85 C 0.8896(3) 0.5204(2) 0.69222(19) 0.0360(12) Uani 0.613(4) 1 d D U P A 1
H85A H 0.8994 0.5611 0.7128 0.043 Uiso 0.613(4) 1 calc R U P A 1
H85B H 0.9330 0.4895 0.7098 0.043 Uiso 0.613(4) 1 calc R U P A 1
C86 C 0.7974(4) 0.4941(4) 0.6924(4) 0.0426(18) Uani 0.613(4) 1 d D U P A 1
H86A H 0.7554 0.5261 0.6765 0.064 Uiso 0.613(4) 1 calc R U P A 1
H86B H 0.7925 0.4848 0.7307 0.064 Uiso 0.613(4) 1 calc R U P A 1
H86C H 0.7876 0.4551 0.6702 0.064 Uiso 0.613(4) 1 calc R U P A 1
O3 O 0.8560(4) 0.5305(4) 0.6415(3) 0.0347(9) Uani 0.387(4) 1 d D . P A 2
C91 C 0.9298(5) 0.4998(4) 0.6372(3) 0.042(2) Uani 0.387(4) 1 d D U P A 2
H91A H 0.9212 0.4532 0.6370 0.051 Uiso 0.387(4) 1 calc R U P A 2
H91B H 0.9751 0.5107 0.6695 0.051 Uiso 0.387(4) 1 calc R U P A 2
C92 C 0.9564(7) 0.5205(5) 0.5823(4) 0.047(3) Uani 0.387(4) 1 d D U P A 2
H92A H 0.9093 0.5134 0.5508 0.071 Uiso 0.387(4) 1 calc R U P A 2
H92B H 1.0052 0.4954 0.5772 0.071 Uiso 0.387(4) 1 calc R U P A 2
H92C H 0.9713 0.5657 0.5845 0.071 Uiso 0.387(4) 1 calc R U P A 2
C93 C 0.8266(5) 0.5049(5) 0.6865(4) 0.026(2) Uani 0.387(4) 1 d D U P A 2
H93A H 0.8276 0.4580 0.6834 0.031 Uiso 0.387(4) 1 calc R U P A 2
H93B H 0.7670 0.5179 0.6830 0.031 Uiso 0.387(4) 1 calc R U P A 2
C94 C 0.8729(4) 0.5226(3) 0.7426(3) 0.040(2) Uani 0.387(4) 1 d D U P A 2
H94A H 0.8785 0.5690 0.7452 0.060 Uiso 0.387(4) 1 calc R U P A 2
H94B H 0.9291 0.5032 0.7496 0.060 Uiso 0.387(4) 1 calc R U P A 2
H94C H 0.8418 0.5075 0.7703 0.060 Uiso 0.387(4) 1 calc R U P A 2
O2 O 0.86449(14) 0.67553(9) 0.57778(8) 0.0537(6) Uani 1 1 d D . . . .
Na1 Na 0.78593(6) 0.58677(5) 0.57364(4) 0.0347(3) Uani 1 1 d . . . . .
C1 C 0.59135(13) 0.30233(9) 0.33421(9) 0.0147(5) Uani 1 1 d . . . . .
C2 C 0.62166(13) 0.24355(9) 0.42192(9) 0.0159(5) Uani 1 1 d . . . . .
C3 C 0.56826(14) 0.22734(10) 0.45852(9) 0.0184(5) Uani 1 1 d . . . . .
C4 C 0.58209(14) 0.17063(10) 0.48856(9) 0.0213(5) Uani 1 1 d . . . . .
H4 H 0.5440 0.1593 0.5116 0.026 Uiso 1 1 calc R U . . .
C5 C 0.64896(14) 0.13002(10) 0.48622(9) 0.0188(5) Uani 1 1 d . . . . .
C6 C 0.70587(14) 0.15046(10) 0.45468(9) 0.0200(5) Uani 1 1 d . . . . .
H6 H 0.7545 0.1253 0.4544 0.024 Uiso 1 1 calc R U . . .
C7 C 0.69495(14) 0.20641(9) 0.42329(9) 0.0166(5) Uani 1 1 d . . . . .
C8 C 0.50018(15) 0.27342(10) 0.46956(10) 0.0236(5) Uani 1 1 d . . . . .
H8 H 0.4732 0.2928 0.4331 0.028 Uiso 1 1 calc R U . . .
C9 C 0.43080(16) 0.23840(12) 0.49165(12) 0.0335(7) Uani 1 1 d . . . . .
C10 C 0.36913(18) 0.20589(14) 0.45489(15) 0.0502(8) Uani 1 1 d . . . . .
H10 H 0.3673 0.2091 0.4161 0.060 Uiso 1 1 calc R U . . .
C11 C 0.3096(2) 0.16846(16) 0.47348(19) 0.0744(12) Uani 1 1 d . . . . .
H11 H 0.2679 0.1464 0.4475 0.089 Uiso 1 1 calc R U . . .
C12 C 0.3113(3) 0.16341(18) 0.5292(2) 0.0792(13) Uani 1 1 d . . . . .
H12 H 0.2715 0.1372 0.5420 0.095 Uiso 1 1 calc R U . . .
C13 C 0.3706(2) 0.19633(18) 0.56647(17) 0.0707(12) Uani 1 1 d . . . . .
H13 H 0.3710 0.1937 0.6051 0.085 Uiso 1 1 calc R U . . .
C14 C 0.43089(19) 0.23402(14) 0.54769(14) 0.0516(9) Uani 1 1 d . . . . .
H14 H 0.4719 0.2566 0.5738 0.062 Uiso 1 1 calc R U . . .
C15 C 0.53954(16) 0.32785(11) 0.50806(10) 0.0257(6) Uani 1 1 d . . . . .
C16 C 0.48818(19) 0.37754(12) 0.51909(11) 0.0389(7) Uani 1 1 d . . . . .
H16 H 0.4297 0.3770 0.5027 0.047 Uiso 1 1 calc R U . . .
C17 C 0.5208(2) 0.42738(13) 0.55331(12) 0.0491(8) Uani 1 1 d . . . . .
H17 H 0.4847 0.4608 0.5600 0.059 Uiso 1 1 calc R U . . .
C18 C 0.6056(2) 0.42897(12) 0.57788(11) 0.0429(8) Uani 1 1 d . . . . .
H18 H 0.6277 0.4630 0.6019 0.051 Uiso 1 1 calc R U . . .
C19 C 0.65795(18) 0.38074(11) 0.56720(11) 0.0354(6) Uani 1 1 d . . . . .
H19 H 0.7165 0.3818 0.5835 0.042 Uiso 1 1 calc R U . . .
C20 C 0.62476(17) 0.33062(11) 0.53246(10) 0.0291(6) Uani 1 1 d . . . . .
H20 H 0.6612 0.2977 0.5253 0.035 Uiso 1 1 calc R U . . .
C21 C 0.76952(13) 0.23260(10) 0.40057(9) 0.0174(5) Uani 1 1 d . . . . .
H21 H 0.7456 0.2608 0.3685 0.021 Uiso 1 1 calc R U . . .
C22 C 0.82436(14) 0.18281(10) 0.37937(9) 0.0215(5) Uani 1 1 d . . . . .
C23 C 0.79030(15) 0.12667(10) 0.35433(10) 0.0239(5) Uani 1 1 d . . . . .
H23 H 0.7325 0.1173 0.3529 0.029 Uiso 1 1 calc R U . . .
C24 C 0.83931(17) 0.08401(11) 0.33129(10) 0.0305(6) Uani 1 1 d . . . . .
H24 H 0.8145 0.0462 0.3142 0.037 Uiso 1 1 calc R U . . .
C25 C 0.92300(18) 0.09602(13) 0.33307(12) 0.0419(7) Uani 1 1 d . . . . .
H25 H 0.9566 0.0665 0.3179 0.050 Uiso 1 1 calc R U . . .
C26 C 0.95758(19) 0.15165(16) 0.35724(14) 0.0608(10) Uani 1 1 d . . . . .
H26 H 1.0152 0.1610 0.3581 0.073 Uiso 1 1 calc R U . . .
C27 C 0.90870(17) 0.19430(14) 0.38039(13) 0.0476(8) Uani 1 1 d . . . . .
H27 H 0.9339 0.2321 0.3973 0.057 Uiso 1 1 calc R U . . .
C28 C 0.81867(14) 0.27503(10) 0.44658(9) 0.0187(5) Uani 1 1 d . . . . .
C29 C 0.80923(16) 0.34018(11) 0.44468(11) 0.0344(7) Uani 1 1 d . . . . .
H29 H 0.7753 0.3592 0.4127 0.041 Uiso 1 1 calc R U . . .
C30 C 0.84796(18) 0.37862(12) 0.48827(12) 0.0449(8) Uani 1 1 d . . . . .
H30 H 0.8395 0.4233 0.4862 0.054 Uiso 1 1 calc R U . . .
C31 C 0.89877(16) 0.35231(11) 0.53470(11) 0.0328(6) Uani 1 1 d . . . . .
H31 H 0.9268 0.3786 0.5642 0.039 Uiso 1 1 calc R U . . .
C32 C 0.90824(16) 0.28732(11) 0.53777(10) 0.0311(6) Uani 1 1 d . . . . .
H32 H 0.9421 0.2686 0.5699 0.037 Uiso 1 1 calc R U . . .
C33 C 0.86894(16) 0.24926(11) 0.49443(10) 0.0287(6) Uani 1 1 d . . . . .
H33 H 0.8763 0.2045 0.4972 0.034 Uiso 1 1 calc R U . . .
C34 C 0.65764(15) 0.06513(10) 0.51562(10) 0.0252(6) Uani 1 1 d . . . . .
C35 C 0.6129(2) 0.01559(12) 0.47378(13) 0.0584(10) Uani 1 1 d . . . . .
H35A H 0.5532 0.0269 0.4620 0.088 Uiso 1 1 calc R U . . .
H35B H 0.6177 -0.0264 0.4913 0.088 Uiso 1 1 calc R U . . .
H35C H 0.6393 0.0147 0.4413 0.088 Uiso 1 1 calc R U . . .
C36 C 0.61917(17) 0.06551(12) 0.56780(12) 0.0411(7) Uani 1 1 d . . . . .
H36A H 0.6457 0.0991 0.5931 0.062 Uiso 1 1 calc R U . . .
H36B H 0.6290 0.0243 0.5865 0.062 Uiso 1 1 calc R U . . .
H36C H 0.5583 0.0734 0.5570 0.062 Uiso 1 1 calc R U . . .
C37 C 0.75047(16) 0.04604(12) 0.53403(12) 0.0366(7) Uani 1 1 d . . . . .
H37A H 0.7765 0.0436 0.5015 0.055 Uiso 1 1 calc R U . . .
H37B H 0.7542 0.0045 0.5523 0.055 Uiso 1 1 calc R U . . .
H37C H 0.7801 0.0778 0.5601 0.055 Uiso 1 1 calc R U . . .
C38 C 0.56887(14) 0.37565(9) 0.25669(9) 0.0156(5) Uani 1 1 d . . . . .
C39 C 0.49307(13) 0.38928(9) 0.21926(9) 0.0164(5) Uani 1 1 d . . . . .
C40 C 0.49507(14) 0.40405(9) 0.16396(9) 0.0191(5) Uani 1 1 d . . . . .
H40 H 0.4437 0.4155 0.1396 0.023 Uiso 1 1 calc R U . . .
C41 C 0.56837(14) 0.40270(9) 0.14302(9) 0.0179(5) Uani 1 1 d . . . . .
C42 C 0.64411(14) 0.39391(9) 0.18226(9) 0.0175(5) Uani 1 1 d . . . . .
H42 H 0.6960 0.3948 0.1699 0.021 Uiso 1 1 calc R U . . .
C43 C 0.64599(13) 0.38398(9) 0.23831(9) 0.0166(5) Uani 1 1 d . . . . .
C44 C 0.40892(13) 0.39449(10) 0.23784(9) 0.0188(5) Uani 1 1 d . . . . .
H44 H 0.4204 0.3840 0.2784 0.023 Uiso 1 1 calc R U . . .
C45 C 0.33839(14) 0.34939(10) 0.20926(10) 0.0206(5) Uani 1 1 d . . . . .
C46 C 0.26667(15) 0.34399(11) 0.23228(11) 0.0289(6) Uani 1 1 d . . . . .
H46 H 0.2637 0.3671 0.2650 0.035 Uiso 1 1 calc R U . . .
C47 C 0.19985(16) 0.30555(12) 0.20810(12) 0.0371(7) Uani 1 1 d . . . . .
H47 H 0.1517 0.3027 0.2244 0.045 Uiso 1 1 calc R U . . .
C48 C 0.20216(16) 0.27111(12) 0.16045(11) 0.0357(7) Uani 1 1 d . . . . .
H48 H 0.1560 0.2450 0.1439 0.043 Uiso 1 1 calc R U . . .
C49 C 0.27269(16) 0.27549(11) 0.13764(11) 0.0321(6) Uani 1 1 d . . . . .
H49 H 0.2753 0.2520 0.1050 0.039 Uiso 1 1 calc R U . . .
C50 C 0.34059(15) 0.31403(10) 0.16179(10) 0.0251(5) Uani 1 1 d . . . . .
H50 H 0.3889 0.3161 0.1456 0.030 Uiso 1 1 calc R U . . .
C51 C 0.38010(14) 0.46452(10) 0.23247(10) 0.0217(5) Uani 1 1 d . . . . .
C52 C 0.31903(16) 0.48626(11) 0.18836(11) 0.0311(6) Uani 1 1 d . . . . .
H52 H 0.2922 0.4572 0.1608 0.037 Uiso 1 1 calc R U . . .
C53 C 0.29657(18) 0.55040(12) 0.18405(12) 0.0404(7) Uani 1 1 d . . . . .
H53 H 0.2550 0.5648 0.1535 0.048 Uiso 1 1 calc R U . . .
C54 C 0.33461(19) 0.59294(12) 0.22407(12) 0.0412(7) Uani 1 1 d . . . . .
H54 H 0.3193 0.6366 0.2212 0.049 Uiso 1 1 calc R U . . .
C55 C 0.39540(18) 0.57166(11) 0.26853(12) 0.0373(7) Uani 1 1 d . . . . .
H55 H 0.4210 0.6008 0.2965 0.045 Uiso 1 1 calc R U . . .
C56 C 0.41907(16) 0.50833(11) 0.27259(11) 0.0285(6) Uani 1 1 d . . . . .
H56 H 0.4619 0.4945 0.3027 0.034 Uiso 1 1 calc R U . . .
C57 C 0.72844(13) 0.39139(10) 0.28168(9) 0.0186(5) Uani 1 1 d . . . . .
H57 H 0.7284 0.3580 0.3106 0.022 Uiso 1 1 calc R U . . .
C58 C 0.72967(14) 0.45648(10) 0.31084(9) 0.0196(5) Uani 1 1 d . . . . .
C59 C 0.79694(15) 0.47141(11) 0.35408(10) 0.0265(6) Uani 1 1 d . . . . .
H59 H 0.8415 0.4416 0.3645 0.032 Uiso 1 1 calc R U . . .
C60 C 0.80062(17) 0.52869(11) 0.38240(10) 0.0312(6) Uani 1 1 d . . . . .
H60 H 0.8471 0.5377 0.4118 0.037 Uiso 1 1 calc R U . . .
C61 C 0.73638(16) 0.57272(11) 0.36766(10) 0.0302(6) Uani 1 1 d . . . . .
H61 H 0.7384 0.6119 0.3872 0.036 Uiso 1 1 calc R U . . .
C62 C 0.66957(16) 0.55952(10) 0.32462(10) 0.0279(6) Uani 1 1 d . . . . .
H62 H 0.6256 0.5898 0.3142 0.033 Uiso 1 1 calc R U . . .
C63 C 0.66631(15) 0.50175(10) 0.29632(10) 0.0236(5) Uani 1 1 d . . . . .
H63 H 0.6200 0.4932 0.2666 0.028 Uiso 1 1 calc R U . . .
C64 C 0.80755(14) 0.38175(10) 0.25863(10) 0.0220(5) Uani 1 1 d . . . . .
C65 C 0.84971(16) 0.32364(12) 0.26502(11) 0.0317(6) Uani 1 1 d . . . . .
H65 H 0.8299 0.2903 0.2850 0.038 Uiso 1 1 calc R U . . .
C66 C 0.92070(18) 0.31406(15) 0.24229(13) 0.0488(8) Uani 1 1 d . . . . .
H66 H 0.9485 0.2741 0.2466 0.059 Uiso 1 1 calc R U . . .
C67 C 0.95107(18) 0.36211(17) 0.21359(13) 0.0514(8) Uani 1 1 d . . . . .
H67 H 0.9995 0.3553 0.1982 0.062 Uiso 1 1 calc R U . . .
C68 C 0.91065(17) 0.42007(15) 0.20747(12) 0.0436(7) Uani 1 1 d . . . . .
H68 H 0.9312 0.4533 0.1877 0.052 Uiso 1 1 calc R U . . .
C69 C 0.84048(15) 0.43009(12) 0.23002(10) 0.0294(6) Uani 1 1 d . . . . .
H69 H 0.8139 0.4706 0.2261 0.035 Uiso 1 1 calc R U . . .
C70 C 0.56912(14) 0.40802(10) 0.08084(9) 0.0207(5) Uani 1 1 d . . . . .
C71 C 0.59257(17) 0.34195(10) 0.06094(10) 0.0309(6) Uani 1 1 d . . . . .
H71A H 0.5513 0.3104 0.0678 0.046 Uiso 1 1 calc R U . . .
H71B H 0.6489 0.3299 0.0814 0.046 Uiso 1 1 calc R U . . .
H71C H 0.5923 0.3436 0.0211 0.046 Uiso 1 1 calc R U . . .
C72 C 0.48200(15) 0.42651(12) 0.04642(10) 0.0318(6) Uani 1 1 d . . . . .
H72A H 0.4403 0.3946 0.0517 0.048 Uiso 1 1 calc R U . . .
H72B H 0.4847 0.4286 0.0070 0.048 Uiso 1 1 calc R U . . .
H72C H 0.4656 0.4681 0.0586 0.048 Uiso 1 1 calc R U . . .
C73 C 0.63382(15) 0.45678(11) 0.06950(10) 0.0272(6) Uani 1 1 d . . . . .
H73A H 0.6339 0.4575 0.0297 0.041 Uiso 1 1 calc R U . . .
H73B H 0.6901 0.4451 0.0903 0.041 Uiso 1 1 calc R U . . .
H73C H 0.6189 0.4990 0.0813 0.041 Uiso 1 1 calc R U . . .
C74 C 0.56242(14) 0.20772(10) 0.27348(9) 0.0197(5) Uani 1 1 d . . . . .
C75 C 0.47876(15) 0.18252(10) 0.28734(10) 0.0242(5) Uani 1 1 d . . . . .
C76 C 0.50159(16) 0.12809(10) 0.33023(11) 0.0300(6) Uani 1 1 d . . . . .
H76A H 0.5242 0.0920 0.3128 0.045 Uiso 1 1 calc R U . . .
H76B H 0.4509 0.1148 0.3431 0.045 Uiso 1 1 calc R U . . .
H76C H 0.5441 0.1431 0.3619 0.045 Uiso 1 1 calc R U . . .
C77 C 0.43363(15) 0.23493(10) 0.31399(11) 0.0276(6) Uani 1 1 d . . . . .
H77A H 0.4667 0.2450 0.3510 0.041 Uiso 1 1 calc R U . . .
H77B H 0.3775 0.2200 0.3172 0.041 Uiso 1 1 calc R U . . .
H77C H 0.4280 0.2731 0.2907 0.041 Uiso 1 1 calc R U . . .
C78 C 0.41278(16) 0.15749(11) 0.23727(11) 0.0366(7) Uani 1 1 d . . . . .
H78A H 0.3946 0.1923 0.2111 0.055 Uiso 1 1 calc R U . . .
H78B H 0.3640 0.1406 0.2504 0.055 Uiso 1 1 calc R U . . .
H78C H 0.4380 0.1237 0.2186 0.055 Uiso 1 1 calc R U . . .
C79 C 0.60286(16) 0.17737(10) 0.22765(10) 0.0254(6) Uani 1 1 d . . . . .
C80 C 0.60933(17) 0.10408(10) 0.23165(11) 0.0334(6) Uani 1 1 d . . . . .
H80A H 0.6352 0.0879 0.2017 0.050 Uiso 1 1 calc R U . . .
H80B H 0.5527 0.0859 0.2281 0.050 Uiso 1 1 calc R U . . .
H80C H 0.6442 0.0921 0.2677 0.050 Uiso 1 1 calc R U . . .
C81 C 0.55099(18) 0.19768(12) 0.17030(10) 0.0372(7) Uani 1 1 d . . . . .
H81A H 0.5450 0.2440 0.1692 0.056 Uiso 1 1 calc R U . . .
H81B H 0.4950 0.1780 0.1643 0.056 Uiso 1 1 calc R U . . .
H81C H 0.5801 0.1839 0.1411 0.056 Uiso 1 1 calc R U . . .
C82 C 0.69164(15) 0.20349(10) 0.23042(10) 0.0280(6) Uani 1 1 d . . . . .
H82A H 0.6885 0.2493 0.2230 0.042 Uiso 1 1 calc R U . . .
H82B H 0.7172 0.1822 0.2025 0.042 Uiso 1 1 calc R U . . .
H82C H 0.7262 0.1958 0.2675 0.042 Uiso 1 1 calc R U . . .
C87 C 0.8844(3) 0.71248(16) 0.53545(14) 0.0792(13) Uani 1 1 d D U . . .
H87A H 0.9460 0.7116 0.5372 0.095 Uiso 1 1 calc R U . . .
H87B H 0.8671 0.7571 0.5394 0.095 Uiso 1 1 calc R U . . .
C88 C 0.8377(2) 0.68545(14) 0.48052(12) 0.0688(11) Uani 1 1 d D U . . .
H88A H 0.8525 0.6405 0.4780 0.103 Uiso 1 1 calc R U . . .
H88B H 0.8536 0.7090 0.4499 0.103 Uiso 1 1 calc R U . . .
H88C H 0.7767 0.6893 0.4781 0.103 Uiso 1 1 calc R U . . .
C89 C 0.8978(3) 0.69942(16) 0.63359(15) 0.0815(13) Uani 1 1 d D U . . .
H89A H 0.9034 0.6634 0.6600 0.098 Uiso 1 1 calc R U . . .
H89B H 0.9550 0.7168 0.6349 0.098 Uiso 1 1 calc R U . . .
C90 C 0.8468(3) 0.7479(2) 0.65170(18) 0.1125(18) Uani 1 1 d D U . . .
H90A H 0.8430 0.7847 0.6269 0.169 Uiso 1 1 calc R U . . .
H90B H 0.8726 0.7609 0.6897 0.169 Uiso 1 1 calc R U . . .
H90C H 0.7901 0.7312 0.6509 0.169 Uiso 1 1 calc R U . . .

loop_
_atom_site_aniso_label
_atom_site_aniso_U_11
_atom_site_aniso_U_22
_atom_site_aniso_U_33
_atom_site_aniso_U_23
_atom_site_aniso_U_13
_atom_site_aniso_U_12
Fe1 0.0289(2) 0.01622(16) 0.01807(19) -0.00273(14) 0.00482(15) 0.00092(14)
N1 0.0200(10) 0.0145(9) 0.0132(10) 0.0013(7) 0.0027(8) 0.0000(7)
N2 0.0196(10) 0.0128(9) 0.0147(10) 0.0011(7) 0.0006(8) -0.0003(7)
N3 0.0220(10) 0.0128(9) 0.0126(10) -0.0003(7) -0.0009(8) 0.0012(7)
N4 0.0514(15) 0.0283(11) 0.0256(13) -0.0097(10) 0.0043(11) -0.0100(10)
N5 0.0460(14) 0.0228(11) 0.0227(12) -0.0018(9) 0.0049(11) -0.0021(10)
N6 0.0603(17) 0.0376(13) 0.0311(14) -0.0116(11) 0.0011(12) -0.0101(12)
N7 0.0346(14) 0.0324(12) 0.0345(14) 0.0035(10) 0.0131(11) 0.0078(10)
N8 0.0320(13) 0.0281(11) 0.0197(12) -0.0002(9) 0.0049(10) 0.0126(10)
N9 0.0346(15) 0.0543(15) 0.0442(16) -0.0065(12) 0.0085(12) 0.0029(12)
O1 0.035(3) 0.0371(13) 0.0331(17) 0.0069(13) 0.010(2) 0.003(3)
C83 0.031(3) 0.048(3) 0.040(3) 0.004(2) 0.009(2) 0.013(2)
C84 0.037(4) 0.064(4) 0.034(4) 0.004(3) 0.013(3) 0.007(3)
C85 0.044(3) 0.029(2) 0.036(3) 0.004(2) 0.011(2) 0.004(2)
C86 0.026(4) 0.055(4) 0.055(4) 0.010(3) 0.026(3) 0.008(3)
O3 0.035(3) 0.0371(13) 0.0331(17) 0.0069(13) 0.010(2) 0.003(3)
C91 0.050(6) 0.040(5) 0.034(5) -0.001(4) 0.000(4) 0.002(4)
C92 0.043(7) 0.056(7) 0.041(7) 0.006(5) 0.006(5) 0.026(5)
C93 0.015(6) 0.032(5) 0.032(5) 0.006(4) 0.008(4) 0.008(4)
C94 0.036(4) 0.042(4) 0.042(5) 0.007(3) 0.008(4) 0.007(3)
O2 0.0807(16) 0.0421(11) 0.0384(13) -0.0070(10) 0.0126(12) -0.0237(11)
Na1 0.0350(6) 0.0404(6) 0.0276(6) -0.0072(5) 0.0033(5) -0.0077(5)
C1 0.0102(11) 0.0156(10) 0.0180(12) -0.0014(9) 0.0019(9) 0.0002(8)
C2 0.0184(12) 0.0138(10) 0.0130(12) -0.0010(9) -0.0025(9) -0.0009(9)
C3 0.0177(12) 0.0185(11) 0.0181(13) -0.0003(9) 0.0015(10) -0.0010(9)
C4 0.0215(13) 0.0214(11) 0.0214(13) 0.0021(10) 0.0052(10) -0.0030(9)
C5 0.0204(12) 0.0171(11) 0.0164(12) 0.0004(9) -0.0020(10) -0.0012(9)
C6 0.0189(12) 0.0192(11) 0.0196(13) -0.0002(9) -0.0015(10) 0.0014(9)
C7 0.0201(12) 0.0151(10) 0.0128(12) -0.0017(9) -0.0008(9) -0.0016(9)
C8 0.0249(13) 0.0234(12) 0.0238(14) 0.0071(10) 0.0085(11) 0.0055(10)
C9 0.0313(15) 0.0308(14) 0.0439(18) 0.0157(12) 0.0207(14) 0.0116(12)
C10 0.0393(18) 0.0520(18) 0.066(2) 0.0047(17) 0.0272(17) -0.0082(15)
C11 0.055(2) 0.064(2) 0.116(4) 0.005(2) 0.046(2) -0.0167(18)
C12 0.060(3) 0.074(3) 0.122(4) 0.039(3) 0.060(3) 0.008(2)
C13 0.063(3) 0.088(3) 0.075(3) 0.048(2) 0.047(2) 0.027(2)
C14 0.0429(18) 0.068(2) 0.051(2) 0.0284(17) 0.0255(16) 0.0154(16)
C15 0.0371(15) 0.0244(12) 0.0177(13) 0.0052(10) 0.0103(11) 0.0095(11)
C16 0.0477(18) 0.0389(15) 0.0311(17) -0.0009(13) 0.0102(14) 0.0188(13)
C17 0.072(2) 0.0426(17) 0.0327(18) -0.0067(14) 0.0110(17) 0.0264(16)
C18 0.075(2) 0.0309(15) 0.0219(16) -0.0072(12) 0.0085(15) 0.0113(14)
C19 0.0474(18) 0.0328(14) 0.0233(15) -0.0034(12) 0.0016(13) 0.0033(12)
C20 0.0415(16) 0.0236(12) 0.0229(14) 0.0000(10) 0.0081(12) 0.0093(11)
C21 0.0184(12) 0.0177(11) 0.0146(12) 0.0007(9) -0.0003(10) 0.0001(9)
C22 0.0211(13) 0.0255(12) 0.0179(13) 0.0010(10) 0.0042(10) 0.0008(10)
C23 0.0255(13) 0.0247(12) 0.0212(14) 0.0018(10) 0.0040(11) 0.0013(10)
C24 0.0419(17) 0.0259(13) 0.0235(15) -0.0012(11) 0.0060(12) 0.0039(11)
C25 0.0373(17) 0.0473(17) 0.0428(19) -0.0131(14) 0.0120(14) 0.0092(14)
C26 0.0270(17) 0.079(2) 0.083(3) -0.041(2) 0.0264(17) -0.0058(16)
C27 0.0284(16) 0.0549(18) 0.062(2) -0.0329(16) 0.0148(15) -0.0088(14)
C28 0.0161(12) 0.0218(11) 0.0178(13) 0.0015(9) 0.0030(10) -0.0029(9)
C29 0.0366(16) 0.0217(13) 0.0352(16) 0.0065(11) -0.0153(13) -0.0073(11)
C30 0.0511(19) 0.0177(13) 0.052(2) 0.0027(12) -0.0229(15) -0.0033(12)
C31 0.0331(15) 0.0268(13) 0.0320(16) -0.0058(11) -0.0085(12) -0.0062(11)
C32 0.0358(16) 0.0296(13) 0.0218(14) 0.0028(11) -0.0082(12) -0.0005(11)
C33 0.0365(15) 0.0191(12) 0.0256(15) 0.0022(10) -0.0055(12) 0.0035(10)
C34 0.0288(14) 0.0193(12) 0.0260(14) 0.0064(10) 0.0024(11) 0.0010(10)
C35 0.084(3) 0.0241(15) 0.054(2) 0.0084(14) -0.0173(18) -0.0160(15)
C36 0.0422(17) 0.0385(15) 0.0472(19) 0.0256(14) 0.0200(15) 0.0117(13)
C37 0.0392(17) 0.0311(14) 0.0413(18) 0.0192(12) 0.0123(14) 0.0131(12)
C38 0.0221(12) 0.0106(10) 0.0135(12) -0.0028(8) 0.0021(10) -0.0006(8)
C39 0.0189(12) 0.0130(10) 0.0163(12) -0.0021(9) 0.0010(9) -0.0001(9)
C40 0.0187(12) 0.0194(11) 0.0170(12) 0.0003(9) -0.0018(10) 0.0012(9)
C41 0.0220(12) 0.0149(10) 0.0161(12) 0.0012(9) 0.0024(10) 0.0003(9)
C42 0.0190(12) 0.0151(10) 0.0188(12) 0.0008(9) 0.0045(10) 0.0002(9)
C43 0.0180(12) 0.0114(10) 0.0187(13) 0.0014(9) -0.0004(10) 0.0018(8)
C44 0.0192(12) 0.0221(11) 0.0145(12) -0.0007(9) 0.0022(10) 0.0029(9)
C45 0.0188(12) 0.0205(11) 0.0202(13) 0.0033(10) -0.0011(10) 0.0034(9)
C46 0.0244(14) 0.0359(14) 0.0259(15) -0.0043(11) 0.0040(11) -0.0023(11)
C47 0.0210(14) 0.0490(17) 0.0411(18) -0.0033(14) 0.0061(13) -0.0066(12)
C48 0.0242(15) 0.0386(15) 0.0393(18) -0.0056(13) -0.0048(13) -0.0096(12)
C49 0.0331(16) 0.0299(13) 0.0292(15) -0.0074(11) -0.0030(12) -0.0023(11)
C50 0.0239(14) 0.0263(12) 0.0237(14) -0.0019(10) 0.0015(11) 0.0014(10)
C51 0.0234(13) 0.0235(12) 0.0199(13) 0.0033(10) 0.0087(11) 0.0034(10)
C52 0.0370(16) 0.0272(13) 0.0270(15) -0.0006(11) 0.0018(12) 0.0078(11)
C53 0.0493(18) 0.0335(15) 0.0366(18) 0.0104(13) 0.0050(14) 0.0149(13)
C54 0.059(2) 0.0201(13) 0.0477(19) 0.0066(13) 0.0173(16) 0.0120(13)
C55 0.0531(19) 0.0231(13) 0.0369(17) -0.0090(12) 0.0120(15) -0.0024(12)
C56 0.0357(15) 0.0238(12) 0.0260(15) -0.0015(11) 0.0061(12) 0.0006(11)
C57 0.0203(12) 0.0194(11) 0.0150(12) 0.0027(9) 0.0008(10) -0.0020(9)
C58 0.0221(13) 0.0198(11) 0.0164(13) 0.0015(9) 0.0028(10) -0.0049(9)
C59 0.0296(14) 0.0263(13) 0.0212(14) 0.0034(10) 0.0000(11) -0.0020(10)
C60 0.0356(16) 0.0305(14) 0.0235(15) -0.0028(11) -0.0031(12) -0.0092(12)
C61 0.0433(17) 0.0201(12) 0.0280(15) -0.0036(11) 0.0093(13) -0.0080(11)
C62 0.0353(15) 0.0185(12) 0.0290(15) 0.0001(10) 0.0046(12) -0.0007(10)
C63 0.0262(14) 0.0212(12) 0.0219(14) 0.0022(10) 0.0013(11) -0.0045(10)
C64 0.0156(12) 0.0267(12) 0.0215(13) -0.0017(10) -0.0015(10) -0.0020(9)
C65 0.0252(14) 0.0386(15) 0.0287(16) -0.0009(12) -0.0005(12) 0.0049(11)
C66 0.0345(18) 0.058(2) 0.051(2) -0.0085(16) 0.0035(15) 0.0203(15)
C67 0.0244(16) 0.090(3) 0.041(2) -0.0103(18) 0.0105(14) 0.0059(17)
C68 0.0256(15) 0.065(2) 0.0403(19) -0.0011(15) 0.0063(14) -0.0108(14)
C69 0.0222(14) 0.0389(14) 0.0258(15) -0.0004(11) 0.0018(11) -0.0062(11)
C70 0.0236(13) 0.0231(12) 0.0146(12) 0.0013(9) 0.0024(10) 0.0014(10)
C71 0.0444(17) 0.0256(13) 0.0233(15) -0.0020(11) 0.0089(12) -0.0021(11)
C72 0.0308(15) 0.0468(15) 0.0167(14) 0.0039(12) 0.0026(11) 0.0038(12)
C73 0.0350(15) 0.0271(13) 0.0192(14) 0.0015(10) 0.0047(11) -0.0048(11)
C74 0.0246(13) 0.0137(10) 0.0163(13) 0.0027(9) -0.0064(10) 0.0042(9)
C75 0.0247(13) 0.0175(11) 0.0264(14) 0.0002(10) -0.0042(11) -0.0023(10)
C76 0.0298(15) 0.0207(12) 0.0368(16) 0.0016(11) 0.0007(12) -0.0041(10)
C77 0.0208(13) 0.0226(12) 0.0374(16) 0.0003(11) 0.0013(11) -0.0035(10)
C78 0.0304(15) 0.0259(13) 0.0445(18) -0.0036(12) -0.0132(13) -0.0042(11)
C79 0.0388(16) 0.0194(11) 0.0150(13) -0.0048(9) -0.0016(11) 0.0024(10)
C80 0.0466(17) 0.0207(12) 0.0308(15) -0.0072(11) 0.0031(13) 0.0052(12)
C81 0.0542(19) 0.0353(15) 0.0171(14) -0.0032(11) -0.0043(13) 0.0018(13)
C82 0.0394(16) 0.0227(12) 0.0235(14) -0.0014(10) 0.0099(12) 0.0071(11)
C87 0.137(4) 0.049(2) 0.051(2) 0.0007(17) 0.020(2) -0.037(2)
C88 0.122(3) 0.0451(19) 0.034(2) 0.0045(15) 0.005(2) -0.035(2)
C89 0.130(4) 0.053(2) 0.054(3) -0.0179(19) 0.001(2) -0.036(2)
C90 0.187(5) 0.090(3) 0.077(3) -0.040(3) 0.063(3) -0.054(3)

loop_
_atom_type_symbol
_atom_type_description
_atom_type_scat_dispersion_real
_atom_type_scat_dispersion_imag
_atom_type_scat_source
C C 0.0033 0.0016 'International Tables Vol C Tables 4.2.6.8 and 6.1.1.4'
N N 0.0061 0.0033 'International Tables Vol C Tables 4.2.6.8 and 6.1.1.4'
O O 0.0106 0.0060 'International Tables Vol C Tables 4.2.6.8 and 6.1.1.4'
Fe Fe 0.3463 0.8444 'International Tables Vol C Tables 4.2.6.8 and 6.1.1.4'
H H 0.0000 0.0000 'International Tables Vol C Tables 4.2.6.8 and 6.1.1.4'
Na Na 0.0362 0.0249 'International Tables Vol C Tables 4.2.6.8 and 6.1.1.4'

loop_
_geom_angle_atom_site_label_1
_geom_angle_atom_site_label_2
_geom_angle_atom_site_label_3
_geom_angle
_geom_angle_site_symmetry_1
_geom_angle_site_symmetry_3
N4 Fe1 N7 114.04(9) . .
N4 Fe1 N1 120.07(8) . .
N7 Fe1 N1 119.30(8) . .
N4 Fe1 N2 126.88(8) . .
N7 Fe1 N2 102.59(8) . .
N1 Fe1 N2 64.66(7) . .
N4 Fe1 C1 132.33(8) . .
N7 Fe1 C1 113.13(8) . .
N1 Fe1 C1 32.36(7) . .
N2 Fe1 C1 32.37(6) . .
C1 N1 C2 124.42(17) . .
C1 N1 Fe1 91.08(12) . .
C2 N1 Fe1 143.19(14) . .
C1 N2 C38 121.40(17) . .
C1 N2 Fe1 91.05(13) . .
C38 N2 Fe1 146.82(13) . .
C74 N3 C1 136.45(19) . .
N5 N4 Fe1 165.7(2) . .
N6 N5 N4 177.9(3) . .
N5 N6 Na1 169.9(2) . .
N8 N7 Fe1 142.64(18) . .
N7 N8 N9 177.8(3) . .
N8 N9 Na1 125.02(19) . 3_666
C85 O1 C83 110.4(4) . .
C85 O1 Na1 121.4(3) . .
C83 O1 Na1 118.8(3) . .
O1 C83 C84 107.4(4) . .
O1 C85 C86 106.0(5) . .
C91 O3 C93 108.8(7) . .
C91 O3 Na1 121.3(5) . .
C93 O3 Na1 127.6(5) . .
O3 C91 C92 109.4(7) . .
O3 C91 Na1 36.4(4) . .
C92 C91 Na1 73.3(5) . .
O3 C93 C94 116.9(7) . .
C87 O2 C89 114.5(2) . .
C87 O2 Na1 130.30(19) . .
C89 O2 Na1 115.18(18) . .
O3 Na1 O2 102.5(2) . .
O3 Na1 N6 112.4(2) . .
O2 Na1 N6 131.07(9) . .
O3 Na1 N9 97.80(17) . 3_666
O2 Na1 N9 97.50(9) . 3_666
N6 Na1 N9 109.98(10) . 3_666
O2 Na1 O1 93.40(13) . .
N6 Na1 O1 111.45(13) . .
N9 Na1 O1 111.87(12) 3_666 .
O3 Na1 C91 22.3(2) . .
O2 Na1 C91 96.16(18) . .
N6 Na1 C91 103.36(17) . .
N9 Na1 C91 119.95(15) 3_666 .
N2 C1 N1 112.95(18) . .
N2 C1 N3 119.41(19) . .
N1 C1 N3 127.14(18) . .
N2 C1 Fe1 56.58(10) . .
N1 C1 Fe1 56.56(10) . .
N3 C1 Fe1 175.35(15) . .
C3 C2 C7 118.15(19) . .
C3 C2 N1 119.43(18) . .
C7 C2 N1 122.00(19) . .
C4 C3 C2 119.39(19) . .
C4 C3 C8 119.3(2) . .
C2 C3 C8 121.11(18) . .
C5 C4 C3 123.0(2) . .
C6 C5 C4 116.4(2) . .
C6 C5 C34 122.03(19) . .
C4 C5 C34 121.5(2) . .
C5 C6 C7 123.1(2) . .
C6 C7 C2 119.2(2) . .
C6 C7 C21 118.94(19) . .
C2 C7 C21 120.80(18) . .
C9 C8 C3 111.37(18) . .
C9 C8 C15 112.4(2) . .
C3 C8 C15 110.97(19) . .
C14 C9 C10 118.1(3) . .
C14 C9 C8 122.4(3) . .
C10 C9 C8 119.3(2) . .
C9 C10 C11 121.4(3) . .
C12 C11 C10 120.0(4) . .
C11 C12 C13 119.8(3) . .
C12 C13 C14 120.2(4) . .
C9 C14 C13 120.4(3) . .
C20 C15 C16 117.6(2) . .
C20 C15 C8 123.1(2) . .
C16 C15 C8 119.3(2) . .
C17 C16 C15 121.3(3) . .
C16 C17 C18 120.4(3) . .
C17 C18 C19 119.5(3) . .
C18 C19 C20 119.9(3) . .
C15 C20 C19 121.4(2) . .
C28 C21 C22 113.63(18) . .
C28 C21 C7 105.62(17) . .
C22 C21 C7 115.67(17) . .
C27 C22 C23 117.2(2) . .
C27 C22 C21 120.9(2) . .
C23 C22 C21 121.7(2) . .
C22 C23 C24 121.3(2) . .
C25 C24 C23 120.7(2) . .
C24 C25 C26 118.8(2) . .
C25 C26 C27 120.6(3) . .
C22 C27 C26 121.5(3) . .
C29 C28 C33 117.1(2) . .
C29 C28 C21 121.2(2) . .
C33 C28 C21 121.41(19) . .
C28 C29 C30 121.7(2) . .
C31 C30 C29 120.3(2) . .
C32 C31 C30 119.0(2) . .
C31 C32 C33 120.4(2) . .
C32 C33 C28 121.5(2) . .
C37 C34 C36 107.2(2) . .
C37 C34 C5 111.16(19) . .
C36 C34 C5 111.97(19) . .
C37 C34 C35 108.6(2) . .
C36 C34 C35 110.2(2) . .
C5 C34 C35 107.6(2) . .
C39 C38 C43 118.19(19) . .
C39 C38 N2 121.90(19) . .
C43 C38 N2 119.53(19) . .
C40 C39 C38 119.3(2) . .
C40 C39 C44 118.32(19) . .
C38 C39 C44 122.14(19) . .
C41 C40 C39 123.2(2) . .
C40 C41 C42 116.1(2) . .
C40 C41 C70 123.4(2) . .
C42 C41 C70 120.50(19) . .
C43 C42 C41 122.6(2) . .
C42 C43 C38 119.5(2) . .
C42 C43 C57 120.83(19) . .
C38 C43 C57 119.09(19) . .
C39 C44 C45 116.30(18) . .
C39 C44 C51 108.40(17) . .
C45 C44 C51 111.52(18) . .
C50 C45 C46 117.6(2) . .
C50 C45 C44 124.6(2) . .
C46 C45 C44 117.8(2) . .
C47 C46 C45 121.0(2) . .
C48 C47 C46 121.0(2) . .
C49 C48 C47 118.6(2) . .
C48 C49 C50 120.8(2) . .
C45 C50 C49 120.9(2) . .
C52 C51 C56 118.6(2) . .
C52 C51 C44 122.4(2) . .
C56 C51 C44 118.9(2) . .
C51 C52 C53 120.7(2) . .
C54 C53 C52 120.2(3) . .
C53 C54 C55 119.6(2) . .
C56 C55 C54 120.6(2) . .
C55 C56 C51 120.3(2) . .
C64 C57 C43 114.04(18) . .
C64 C57 C58 111.16(17) . .
C43 C57 C58 109.80(17) . .
C63 C58 C59 117.4(2) . .
C63 C58 C57 123.3(2) . .
C59 C58 C57 119.2(2) . .
C60 C59 C58 121.7(2) . .
C61 C60 C59 119.8(2) . .
C62 C61 C60 119.7(2) . .
C61 C62 C63 120.1(2) . .
C58 C63 C62 121.2(2) . .
C65 C64 C69 117.7(2) . .
C65 C64 C57 120.5(2) . .
C69 C64 C57 121.8(2) . .
C66 C65 C64 120.5(3) . .
C67 C66 C65 120.6(3) . .
C68 C67 C66 119.5(3) . .
C67 C68 C69 120.2(3) . .
C68 C69 C64 121.3(2) . .
C73 C70 C41 112.08(18) . .
C73 C70 C72 108.33(19) . .
C41 C70 C72 111.83(19) . .
C73 C70 C71 108.83(19) . .
C41 C70 C71 107.58(18) . .
C72 C70 C71 108.07(19) . .
N3 C74 C79 113.6(2) . .
N3 C74 C75 124.1(2) . .
C79 C74 C75 122.33(18) . .
C77 C75 C78 105.76(19) . .
C77 C75 C76 107.9(2) . .
C78 C75 C76 108.60(18) . .
C77 C75 C74 111.06(17) . .
C78 C75 C74 115.6(2) . .
C76 C75 C74 107.72(18) . .
C82 C79 C81 105.7(2) . .
C82 C79 C80 107.76(19) . .
C81 C79 C80 110.52(19) . .
C82 C79 C74 110.68(18) . .
C81 C79 C74 108.50(19) . .
C80 C79 C74 113.39(19) . .
O2 C87 C88 107.9(3) . .
C90 C89 O2 114.3(4) . .

loop_
_geom_bond_atom_site_label_1
_geom_bond_atom_site_label_2
_geom_bond_distance
_geom_bond_site_symmetry_2
Fe1 N4 1.935(2) .
Fe1 N7 1.974(2) .
Fe1 N1 2.0940(17) .
Fe1 N2 2.0946(18) .
Fe1 C1 2.509(2) .
N1 C1 1.343(3) .
N1 C2 1.422(2) .
N2 C1 1.344(2) .
N2 C38 1.432(3) .
N3 C74 1.281(3) .
N3 C1 1.383(3) .
N4 N5 1.176(3) .
N5 N6 1.162(3) .
N6 Na1 2.252(2) .
N7 N8 1.169(3) .
N8 N9 1.175(3) .
N9 Na1 2.328(3) 3_666
O1 C85 1.436(6) .
O1 C83 1.435(5) .
O1 Na1 2.373(4) .
C83 C84 1.537(7) .
C85 C86 1.593(6) .
O3 C91 1.382(9) .
O3 C93 1.398(9) .
O3 Na1 2.167(8) .
C91 C92 1.559(10) .
C91 Na1 3.118(9) .
C93 C94 1.475(11) .
O2 C87 1.389(3) .
O2 C89 1.456(4) .
O2 Na1 2.250(2) .
Na1 N9 2.328(3) 3_666
C2 C3 1.412(3) .
C2 C7 1.416(3) .
C3 C4 1.397(3) .
C3 C8 1.534(3) .
C4 C5 1.390(3) .
C5 C6 1.389(3) .
C5 C34 1.538(3) .
C6 C7 1.399(3) .
C7 C21 1.533(3) .
C8 C9 1.533(3) .
C8 C15 1.538(3) .
C9 C14 1.381(4) .
C9 C10 1.382(4) .
C10 C11 1.392(4) .
C11 C12 1.369(5) .
C12 C13 1.371(5) .
C13 C14 1.407(4) .
C15 C20 1.388(3) .
C15 C16 1.397(3) .
C16 C17 1.380(4) .
C17 C18 1.382(4) .
C18 C19 1.382(4) .
C19 C20 1.394(3) .
C21 C28 1.530(3) .
C21 C22 1.532(3) .
C22 C27 1.382(3) .
C22 C23 1.392(3) .
C23 C24 1.393(3) .
C24 C25 1.370(4) .
C25 C26 1.378(4) .
C26 C27 1.393(4) .
C28 C29 1.379(3) .
C28 C33 1.395(3) .
C29 C30 1.386(3) .
C30 C31 1.378(3) .
C31 C32 1.376(3) .
C32 C33 1.379(3) .
C34 C37 1.531(3) .
C34 C36 1.537(3) .
C34 C35 1.537(4) .
C38 C39 1.404(3) .
C38 C43 1.424(3) .
C39 C40 1.402(3) .
C39 C44 1.527(3) .
C40 C41 1.388(3) .
C41 C42 1.408(3) .
C41 C70 1.535(3) .
C42 C43 1.388(3) .
C43 C57 1.535(3) .
C44 C45 1.539(3) .
C44 C51 1.543(3) .
C45 C50 1.391(3) .
C45 C46 1.397(3) .
C46 C47 1.383(3) .
C47 C48 1.384(4) .
C48 C49 1.375(4) .
C49 C50 1.397(3) .
C51 C52 1.386(3) .
C51 C56 1.402(3) .
C52 C53 1.396(3) .
C53 C54 1.378(4) .
C54 C55 1.386(4) .
C55 C56 1.385(3) .
C57 C64 1.517(3) .
C57 C58 1.544(3) .
C58 C63 1.392(3) .
C58 C59 1.392(3) .
C59 C60 1.387(3) .
C60 C61 1.384(3) .
C61 C62 1.377(3) .
C62 C63 1.396(3) .
C64 C65 1.393(3) .
C64 C69 1.403(3) .
C65 C66 1.392(4) .
C66 C67 1.380(4) .
C67 C68 1.378(4) .
C68 C69 1.379(3) .
C70 C73 1.532(3) .
C70 C72 1.538(3) .
C70 C71 1.547(3) .
C74 C79 1.552(3) .
C74 C75 1.556(3) .
C75 C77 1.542(3) .
C75 C78 1.547(3) .
C75 C76 1.549(3) .
C79 C82 1.527(3) .
C79 C81 1.545(3) .
C79 C80 1.547(3) .
C87 C88 1.516(4) .
C89 C90 1.440(5) .

loop_
_geom_torsion_atom_site_label_1
_geom_torsion_atom_site_label_2
_geom_torsion_atom_site_label_3
_geom_torsion_atom_site_label_4
_geom_torsion
C85 O1 C83 C84 175.3(4)
Na1 O1 C83 C84 -37.7(5)
C83 O1 C85 C86 -164.0(5)
Na1 O1 C85 C86 50.0(5)
C93 O3 C91 C92 171.7(8)
Na1 O3 C91 C92 7.8(10)
C93 O3 C91 Na1 163.9(11)
C91 O3 C93 C94 73.8(11)
Na1 O3 C93 C94 -123.6(8)
C38 N2 C1 N1 167.88(18)
Fe1 N2 C1 N1 -4.81(17)
C38 N2 C1 N3 -4.5(3)
Fe1 N2 C1 N3 -177.24(17)
C38 N2 C1 Fe1 172.7(2)
C2 N1 C1 N2 174.46(18)
Fe1 N1 C1 N2 4.82(17)
C2 N1 C1 N3 -13.8(3)
Fe1 N1 C1 N3 176.54(19)
C2 N1 C1 Fe1 169.6(2)
C74 N3 C1 N2 -99.4(3)
C74 N3 C1 N1 89.4(3)
C1 N1 C2 C3 -121.8(2)
Fe1 N1 C2 C3 40.8(3)
C1 N1 C2 C7 65.8(3)
Fe1 N1 C2 C7 -131.6(2)
C7 C2 C3 C4 -9.4(3)
N1 C2 C3 C4 177.97(19)
C7 C2 C3 C8 165.4(2)
N1 C2 C3 C8 -7.2(3)
C2 C3 C4 C5 3.0(3)
C8 C3 C4 C5 -171.8(2)
C3 C4 C5 C6 3.9(3)
C3 C4 C5 C34 -174.3(2)
C4 C5 C6 C7 -4.5(3)
C34 C5 C6 C7 173.7(2)
C5 C6 C7 C2 -1.8(3)
C5 C6 C7 C21 166.5(2)
C3 C2 C7 C6 8.8(3)
N1 C2 C7 C6 -178.75(19)
C3 C2 C7 C21 -159.36(19)
N1 C2 C7 C21 13.1(3)
C4 C3 C8 C9 -26.5(3)
C2 C3 C8 C9 158.7(2)
C4 C3 C8 C15 99.5(2)
C2 C3 C8 C15 -75.3(3)
C3 C8 C9 C14 96.3(3)
C15 C8 C9 C14 -28.9(3)
C3 C8 C9 C10 -78.8(3)
C15 C8 C9 C10 156.0(2)
C14 C9 C10 C11 -1.4(4)
C8 C9 C10 C11 173.8(3)
C9 C10 C11 C12 0.2(5)
C10 C11 C12 C13 1.4(6)
C11 C12 C13 C14 -1.5(5)
C10 C9 C14 C13 1.3(4)
C8 C9 C14 C13 -173.8(2)
C12 C13 C14 C9 0.2(5)
C9 C8 C15 C20 120.6(2)
C3 C8 C15 C20 -4.8(3)
C9 C8 C15 C16 -59.9(3)
C3 C8 C15 C16 174.6(2)
C20 C15 C16 C17 -0.5(4)
C8 C15 C16 C17 -179.9(2)
C15 C16 C17 C18 -0.4(4)
C16 C17 C18 C19 1.1(4)
C17 C18 C19 C20 -0.9(4)
C16 C15 C20 C19 0.7(4)
C8 C15 C20 C19 -179.9(2)
C18 C19 C20 C15 0.0(4)
C6 C7 C21 C28 -87.7(2)
C2 C7 C21 C28 80.5(2)
C6 C7 C21 C22 38.9(3)
C2 C7 C21 C22 -152.9(2)
C28 C21 C22 C27 -29.6(3)
C7 C21 C22 C27 -152.0(2)
C28 C21 C22 C23 155.6(2)
C7 C21 C22 C23 33.2(3)
C27 C22 C23 C24 0.0(4)
C21 C22 C23 C24 174.9(2)
C22 C23 C24 C25 0.5(4)
C23 C24 C25 C26 -1.1(4)
C24 C25 C26 C27 1.2(5)
C23 C22 C27 C26 0.2(4)
C21 C22 C27 C26 -174.8(3)
C25 C26 C27 C22 -0.8(5)
C22 C21 C28 C29 132.4(2)
C7 C21 C28 C29 -99.8(2)
C22 C21 C28 C33 -53.4(3)
C7 C21 C28 C33 74.4(3)
C33 C28 C29 C30 0.1(4)
C21 C28 C29 C30 174.5(2)
C28 C29 C30 C31 1.2(4)
C29 C30 C31 C32 -2.0(4)
C30 C31 C32 C33 1.4(4)
C31 C32 C33 C28 -0.1(4)
C29 C28 C33 C32 -0.6(4)
C21 C28 C33 C32 -175.1(2)
C6 C5 C34 C37 32.2(3)
C4 C5 C34 C37 -149.6(2)
C6 C5 C34 C36 152.2(2)
C4 C5 C34 C36 -29.7(3)
C6 C5 C34 C35 -86.5(3)
C4 C5 C34 C35 91.6(3)
C1 N2 C38 C39 112.0(2)
Fe1 N2 C38 C39 -81.5(3)
C1 N2 C38 C43 -75.2(2)
Fe1 N2 C38 C43 91.3(3)
C43 C38 C39 C40 6.6(3)
N2 C38 C39 C40 179.45(17)
C43 C38 C39 C44 -167.79(18)
N2 C38 C39 C44 5.1(3)
C38 C39 C40 C41 3.5(3)
C44 C39 C40 C41 178.11(18)
C39 C40 C41 C42 -8.3(3)
C39 C40 C41 C70 169.63(19)
C40 C41 C42 C43 3.1(3)
C70 C41 C42 C43 -174.94(18)
C41 C42 C43 C38 6.7(3)
C41 C42 C43 C57 -164.39(19)
C39 C38 C43 C42 -11.5(3)
N2 C38 C43 C42 175.44(17)
C39 C38 C43 C57 159.78(18)
N2 C38 C43 C57 -13.3(3)
C40 C39 C44 C45 63.4(2)
C38 C39 C44 C45 -122.2(2)
C40 C39 C44 C51 -63.1(2)
C38 C39 C44 C51 111.3(2)
C39 C44 C45 C50 -12.7(3)
C51 C44 C45 C50 112.3(2)
C39 C44 C45 C46 167.9(2)
C51 C44 C45 C46 -67.1(3)
C50 C45 C46 C47 -1.0(3)
C44 C45 C46 C47 178.4(2)
C45 C46 C47 C48 0.2(4)
C46 C47 C48 C49 0.4(4)
C47 C48 C49 C50 -0.2(4)
C46 C45 C50 C49 1.1(3)
C44 C45 C50 C49 -178.2(2)
C48 C49 C50 C45 -0.5(4)
C39 C44 C51 C52 101.3(2)
C45 C44 C51 C52 -28.0(3)
C39 C44 C51 C56 -76.4(2)
C45 C44 C51 C56 154.3(2)
C56 C51 C52 C53 -0.2(4)
C44 C51 C52 C53 -177.9(2)
C51 C52 C53 C54 -0.5(4)
C52 C53 C54 C55 0.1(4)
C53 C54 C55 C56 1.0(4)
C54 C55 C56 C51 -1.7(4)
C52 C51 C56 C55 1.3(4)
C44 C51 C56 C55 179.1(2)
C42 C43 C57 C64 -24.8(3)
C38 C43 C57 C64 164.01(18)
C42 C43 C57 C58 100.7(2)
C38 C43 C57 C58 -70.5(2)
C64 C57 C58 C63 123.7(2)
C43 C57 C58 C63 -3.5(3)
C64 C57 C58 C59 -56.6(3)
C43 C57 C58 C59 176.3(2)
C63 C58 C59 C60 0.9(3)
C57 C58 C59 C60 -178.9(2)
C58 C59 C60 C61 -0.2(4)
C59 C60 C61 C62 -0.6(4)
C60 C61 C62 C63 0.6(4)
C59 C58 C63 C62 -0.9(3)
C57 C58 C63 C62 178.9(2)
C61 C62 C63 C58 0.2(4)
C43 C57 C64 C65 -98.6(2)
C58 C57 C64 C65 136.6(2)
C43 C57 C64 C69 80.8(3)
C58 C57 C64 C69 -43.9(3)
C69 C64 C65 C66 -1.6(4)
C57 C64 C65 C66 177.9(2)
C64 C65 C66 C67 0.7(4)
C65 C66 C67 C68 0.1(5)
C66 C67 C68 C69 0.2(4)
C67 C68 C69 C64 -1.2(4)
C65 C64 C69 C68 1.9(4)
C57 C64 C69 C68 -177.6(2)
C40 C41 C70 C73 131.8(2)
C42 C41 C70 C73 -50.3(3)
C40 C41 C70 C72 9.9(3)
C42 C41 C70 C72 -172.19(19)
C40 C41 C70 C71 -108.6(2)
C42 C41 C70 C71 69.3(2)
C1 N3 C74 C79 166.9(2)
C1 N3 C74 C75 -13.9(4)
N3 C74 C75 C77 25.2(3)
C79 C74 C75 C77 -155.6(2)
N3 C74 C75 C78 145.7(2)
C79 C74 C75 C78 -35.2(3)
N3 C74 C75 C76 -92.7(2)
C79 C74 C75 C76 86.4(2)
N3 C74 C79 C82 9.6(3)
C75 C74 C79 C82 -169.60(19)
N3 C74 C79 C81 -105.9(2)
C75 C74 C79 C81 74.8(2)
N3 C74 C79 C80 130.9(2)
C75 C74 C79 C80 -48.4(3)
C89 O2 C87 C88 -174.0(3)
Na1 O2 C87 C88 3.8(5)
C87 O2 C89 C90 83.1(4)
Na1 O2 C89 C90 -95.0(3)
